data_4109804
loop_
_publ_author_name
'Efrain E. Rodriguez'
'Frederic Poineau'
'Anna Llobet'
'Alfred P. Sattelberger'
'Joydeep Bhattacharjee'
'Umesh V. Waghmare'
'Thomas Hartmann'
'Anthony K. Cheetham'

_publ_contact_author_address
; Materials Research Laboratory
University of California
Santa Barbara, CA 93106
;
_publ_contact_author_email cheetham@mrl.ucsb.edu
_publ_contact_author_fax '(805) 893-8797'
_publ_contact_author_name 'Anthony K. Cheetham'
_publ_contact_author_phone '(805) 893-8767'
_publ_section_title
;
 Structural Studies of TcO2 by Neutron Powder Diffraction and
 First-Principles Calculations
;
_journal_coden_ASTM JACSAT
_journal_issue 33
_journal_name_full 'Journal of the American Chemical Society'
_journal_page_first 10244
_journal_page_last 10248
_journal_paper_doi 10.1021/ja0727363
_journal_volume 129
_journal_year 2007
_chemical_formula_analytical 'O1 Tc2'
_chemical_formula_structural TcO2
_chemical_formula_sum 'O7.9 Tc4'
_chemical_formula_weight 518.78
_chemical_melting_point 1273
_chemical_name_common 'Technetium dioxide'
_chemical_name_systematic 'Technetium (IV) oxide'
_space_group_IT_number 14
_symmetry_cell_setting monoclinic
_symmetry_space_group_name_Hall '-P 2ybc'
_symmetry_space_group_name_H-M 'P 1 21/c 1'
_audit_author_name 'Efrain E. Rodriguez'
_audit_creation_date 2007-04-18T23:18
_audit_creation_method 'from EXP file using GSAS2CIF'
_audit_update_record ' 2007-04-18T23:18  Initial CIF as created by GSAS2CIF'
_cell_angle_alpha 90.0
_cell_angle_beta 121.4532(11)
_cell_angle_gamma 90.0
_cell_formula_units_Z 1
_cell_length_a 5.68908(8)
_cell_length_b 4.75461(8)
_cell_length_c 5.51948(12)
_cell_measurement_temperature 295
_cell_volume 127.361(4)
_computing_molecular_graphics 'Diamond 3.1d, Klaus Brandenburg, Crystal Impact GbR, Bonn, Germany'
_computing_publication_material 'GSAS, A. C. Larson and R. B. Von Dreele, LANL, LAUR 86-748 (2004)'
_computing_structure_refinement GSAS
_computing_structure_solution 'GSAS, A. C. Larson and R. B. Von Dreele, LANL LAUR 86-748 (2004)'
_diffrn_ambient_temperature 295
_diffrn_detector 'He-3 tubes'
_diffrn_measurement_device_type 'High Intensity Powder Diffractometer (HIPD)'
_diffrn_radiation_probe neutron
_diffrn_source neutron
_diffrn_source_target W
_diffrn_source_type 'Spallation source'
_exptl_absorpt_correction_T_max 0.92652
_exptl_absorpt_correction_T_min 0.52673
_exptl_absorpt_process_details
;   GSAS Absorption/surface roughness correction: function number 0
 Debye-Scherrer absorption correction
Term (= MU.r/wave) =     0.66833E-01
Correction is not refined.
;
_exptl_crystal_density_diffrn 6.83
_pd_block_id 2007-04-18T23:18|TCO2_295K_HIPD_12-1-_phase1|Efrain_E._Rodriguez||
_pd_calc_method 'Rietveld Refinement'
_pd_char_colour 'dark grey'
_pd_instr_location 'Manuel Lujan Jr. Neutron Scattering Center, LANSCE'
_pd_meas_2theta_fixed 153.00
_pd_meas_scan_method tof
_pd_phase_name 'TcO2 monoclinic phase'
_pd_prep_pressure 101.325
_pd_prep_temperature 973
_pd_proc_info_data_reduction 'Used FITSPEC to normalize data'
_pd_proc_info_datetime 2007-04-18T23:18:31
_pd_proc_info_excluded_regions 'Low and high TOF data were excluded due to lower statistics'
_pd_proc_ls_background_function
;   GSAS Background function number 1 with  6 terms.
 Shifted Chebyshev function of 1st kind
      1:   0.217841     2:  -5.001020E-02 3:   1.260920E-02 4:  -5.216770E-03
      5:   4.200020E-03 6:  -6.091590E-03
;
_pd_proc_ls_prof_R_factor 0.0173
_pd_proc_ls_prof_wR_expected 0.0143
_pd_proc_ls_prof_wR_factor 0.0231
_pd_spec_mounting 'Sample holder is a vanadium can'
_pd_spec_shape cylinder
_refine_ls_goodness_of_fit_all 1.58
_refine_ls_matrix_type full
_refine_ls_number_parameters 19
_refine_ls_number_restraints 0
_refine_ls_R_Fsqd_factor 0.07578
_refine_ls_shift/su_max 0.01
_refine_ls_shift/su_mean 0.00
_reflns_d_resolution_high 0.394
_reflns_d_resolution_low 3.407
_reflns_limit_h_max 16
_reflns_limit_h_min 0
_reflns_limit_k_max 13
_reflns_limit_k_min 0
_reflns_limit_l_max 13
_reflns_limit_l_min -16
_reflns_number_total 5911
_cod_data_source_file ja0727363si20070419_084817.cif
_cod_data_source_block TCO2_295K_HIPD_12-1-_phase_1
_cod_original_cell_volume 127.3610(20)
_cod_original_formula_sum 'O7.90 Tc4.00'
_cod_database_code 4109804
_cod_database_fobs_code 4109804
_gsas_exptl_extinct_corr_t_min 1.00000
_gsas_exptl_extinct_corr_t_max 1.00000

loop_
_symmetry_equiv_pos_site_id
_symmetry_equiv_pos_as_xyz
1 +x,+y,+z
2 -x,+y+1/2,-z+1/2
-1 -x,-y,-z
-2 +x,-y+1/2,+z+1/2

loop_
_atom_site_type_symbol
_atom_site_label
_atom_site_fract_x
_atom_site_fract_y
_atom_site_fract_z
_atom_site_occupancy
_atom_site_thermal_displace_type
_atom_site_U_iso_or_equiv
_atom_site_symmetry_multiplicity
O O1 0.10374(23) 0.18825(20) 0.19497(17) 0.975(5) Uiso 0.00471(20) 4
O O2 0.39193(21) 0.70847(18) 0.27042(16) 1.000(5) Uiso 0.00399(20) 4
Tc TC3 0.26209(14) 1.00731(28) -0.01561(19) 1.0011(12) Uiso 0.00091(7) 4

loop_
_atom_type_symbol
_atom_type_scat_length_neutron
_atom_type_scat_source
_atom_type_number_in_cell
O 0.5805 International_Tables_Vol_C 7.898
Tc 0.6000 International_Tables_Vol_C 4.004

loop_
_geom_angle_atom_site_label_1
_geom_angle_atom_site_label_2
_geom_angle_atom_site_label_3
_geom_angle
_geom_angle_site_symmetry_1
_geom_angle_site_symmetry_3
_geom_angle_publ_flag
TC3 O1 TC3 100.360(34) 1_545 -1_565 n
TC3 O1 TC3 128.87(7) 1_545 -2_576 n
TC3 O1 TC3 130.69(6) -1_565 -2_576 n
TC3 O2 TC3 136.95(7) 1_555 2_645 n
TC3 O2 TC3 139.18(7) 1_555 -2_576 n
TC3 O2 TC3 83.56(4) 2_645 -2_576 n
O1 TC3 O1 79.640(34) 1_565 -1_565 n
O1 TC3 O1 90.06(5) 1_565 -2_564 n
O1 TC3 O2 86.47(5) 1_565 1_555 n
O1 TC3 O2 89.05(7) 1_565 2_655 n
O1 TC3 O2 173.52(7) 1_565 -2_575 n
O1 TC3 TC3 137.41(9) 1_565 -1_675 n
O1 TC3 O1 91.29(4) -1_565 -2_564 n
O1 TC3 O2 85.37(8) -1_565 1_555 n
O1 TC3 O2 167.51(5) -1_565 2_655 n
O1 TC3 O2 94.56(7) -1_565 -2_575 n
O1 TC3 TC3 142.15(10) -1_565 -1_675 n
O1 TC3 O2 175.57(6) -2_575 1_555 n
O1 TC3 O2 94.03(8) -2_575 2_655 n
O1 TC3 O2 92.96(5) -2_575 -2_575 n
O1 TC3 TC3 95.25(6) -2_575 -1_675 n
O2 TC3 O2 88.68(4) 1_555 2_655 n
O2 TC3 O2 90.21(5) 1_555 -2_575 n
O2 TC3 TC3 89.17(5) 1_555 -1_675 n
O2 TC3 O2 96.44(4) 2_655 -2_575 n
O2 TC3 TC3 48.48(4) 2_655 -1_675 n
O2 TC3 TC3 47.96(4) -2_575 -1_675 n

loop_
_geom_bond_atom_site_label_1
_geom_bond_atom_site_label_2
_geom_bond_distance
_geom_bond_site_symmetry_2
_geom_bond_publ_flag
O1 TC3 1.9988(13) 1_545 n
O1 TC3 2.0065(14) -1_565 n
O1 TC3 1.9892(15) -2_565 n
O2 TC3 1.9596(15) 1_555 n
O2 TC3 1.9597(13) 2_645 n
O2 TC3 1.9757(13) -2_565 n
TC3 O1 1.9988(13) 1_565 n
TC3 O1 2.0065(14) -1_565 n
TC3 O1 1.9892(15) -2_564 n
TC3 O2 1.9596(15) 1_555 n
TC3 O2 1.9597(13) 2_655 n
TC3 O2 1.9757(13) -2_564 n
TC3 TC3 3.0763(11) -1_575 n
TC3 TC3 2.6221(11) -1_675 n

loop_
_pd_block_diffractogram_id
2007-04-18T23:18|TCO2_295K_HIPD_12-1-_H_01|Efrain_E._Rodriguez|HIPD
2007-04-18T23:18|TCO2_295K_HIPD_12-1-_H_02|Efrain_E._Rodriguez|HIPD
2007-04-18T23:18|TCO2_295K_HIPD_12-1-_H_03|Efrain_E._Rodriguez|HIPD
2007-04-18T23:18|TCO2_295K_HIPD_12-1-_H_04|Efrain_E._Rodriguez|HIPD
